data_4119052
loop_
_publ_author_name
'Thomas M. Klap\"otke'
'Christian Petermayer'
'Davin G. Piercey'
'J\"org Stierstorfer'

_publ_contact_author_address
;
Department Chemie
Ludwig-Maximilians Universit\"at
Butenandtstra\&se 5-13 (Haus D)
D-81377 M\"unchen
Bundesrepublik Deutschland
;
_publ_contact_author_email tmk@cup.uni-muenchen.de
_publ_contact_author_fax '+49 89 2180 77492'
_publ_contact_author_name 'Thomas M. Klapo\"tke'
_publ_contact_author_phone '+49 89 2180 77491'
_publ_section_title
;
 1,3-Bis(nitroimido)-1,2,3-triazolate Anion, the N-Nitroimide Moiety, and
 the Strategy of Alternating Positive and Negative Charges in the Design
 of Energetic Materials
;
_journal_name_full 'Journal of the American Chemical Society'
_journal_page_first 20827
_journal_page_last 20836
_journal_paper_doi 10.1021/ja310384y
_journal_volume 134
_journal_year 2012
_chemical_formula_moiety 'C2 H2 Ag N7 O4'
_chemical_formula_sum 'C2 H2 Ag N7 O4'
_chemical_formula_weight 295.98
_chemical_name_common 'silver 1,3-di(nitroimide)-1,2,3-triazolate '
_chemical_name_systematic 'silver 1,3-di(nitroimide)-1,2,3-triazolate '
_space_group_IT_number 19
_symmetry_cell_setting orthorhombic
_symmetry_Int_Tables_number 19
_symmetry_space_group_name_Hall 'P 2ac 2ab'
_symmetry_space_group_name_H-M 'P 21 21 21'
_atom_sites_solution_hydrogens geom
_atom_sites_solution_primary direct
_atom_sites_solution_secondary difmap
_audit_author_name 'Joerg Stierstorfer'
_audit_creation_date
;
'Fri May 04 14:18:54 2012'
;
_audit_creation_method
;
CrysAlisPro, Oxford Diffraction Ltd.,
Version 1.171.35.11 (release 16-05-2011 CrysAlis171 .NET)
(compiled May 16 2011,17:55:39)
;
_audit_update_record 07.05.2012
_cell_angle_alpha 90.00
_cell_angle_beta 90.00
_cell_angle_gamma 90.00
_cell_formula_units_Z 4
_cell_length_a 5.5785(6)
_cell_length_b 8.5311(7)
_cell_length_c 15.4048(11)
_cell_measurement_reflns_used 1405
_cell_measurement_temperature 173
_cell_measurement_theta_max 32.1176
_cell_measurement_theta_min 4.3563
_cell_volume 733.13(11)
_computing_cell_refinement
;
CrysAlisPro, Agilent Technologies,
Version 1.171.35.11 (release 16-05-2011 CrysAlis171 .NET)
(compiled May 16 2011,17:55:39)
;
_computing_data_collection
;
CrysAlisPro, Agilent Technologies,
Version 1.171.35.11 (release 16-05-2011 CrysAlis171 .NET)
(compiled May 16 2011,17:55:39)
;
_computing_data_reduction
;
CrysAlisPro, Agilent Technologies,
Version 1.171.35.11 (release 16-05-2011 CrysAlis171 .NET)
(compiled May 16 2011,17:55:39)
;
_computing_molecular_graphics
;
'ORTEP (M. N. Burnett, C. K. Johnson, ORTEP-III: Oak Ridge Thermal Ellipsoid
;
_computing_publication_material 'PLATON (A. L. Spek, Acta Crystallogr, Sect. A, 1990, 46, C34, 1995 version).'
_computing_structure_refinement 'SHELXL-97 (Sheldrick, 1997)'
_computing_structure_solution SIR-92
_diffrn_ambient_temperature 173
_diffrn_detector_area_resol_mean 15.9809
_diffrn_measured_fraction_theta_full 0.995
_diffrn_measured_fraction_theta_max 0.995
_diffrn_measurement_device 'CCD camera on \k-goniostat'
_diffrn_measurement_device_type 'Xcalibur, Sapphire3'
_diffrn_measurement_method '\w scans'
_diffrn_orient_matrix_UB_11 -0.0770057000
_diffrn_orient_matrix_UB_12 -0.0335517000
_diffrn_orient_matrix_UB_13 0.0315370000
_diffrn_orient_matrix_UB_21 0.0745857000
_diffrn_orient_matrix_UB_22 -0.0671862000
_diffrn_orient_matrix_UB_23 0.0018097000
_diffrn_orient_matrix_UB_31 0.0686451000
_diffrn_orient_matrix_UB_32 0.0354890000
_diffrn_orient_matrix_UB_33 0.0334828000
_diffrn_radiation_collimation 0.5
_diffrn_radiation_monochromator graphite
_diffrn_radiation_source 'Enhance (Mo) x-ray Source'
_diffrn_radiation_type 'Mo K\a'
_diffrn_radiation_wavelength 0.71073
_diffrn_reflns_av_R_equivalents 0.0251
_diffrn_reflns_av_sigmaI/netI 0.0361
_diffrn_reflns_limit_h_max 3
_diffrn_reflns_limit_h_min -6
_diffrn_reflns_limit_k_max 10
_diffrn_reflns_limit_k_min -5
_diffrn_reflns_limit_l_max 19
_diffrn_reflns_limit_l_min -17
_diffrn_reflns_number 2972
_diffrn_reflns_theta_full 25.99
_diffrn_reflns_theta_max 25.99
_diffrn_reflns_theta_min 4.37
_diffrn_source_current 40
_diffrn_source_type 'Spellman generator'
_diffrn_source_voltage 50
_exptl_absorpt_coefficient_mu 2.756
_exptl_absorpt_correction_T_max 0.7895
_exptl_absorpt_correction_T_min 0.6087
_exptl_absorpt_correction_type multi-scan
_exptl_absorpt_process_details
;
CrysAlisPro, Agilent Technologies,
Version 1.171.35.11 (release 16-05-2011 CrysAlis171 .NET)
(compiled May 16 2011,17:55:39)
empirical absorption correction using spherical harmonics,
 implemented in SCALE3 ABSPACK scaling algorithm.
;
_exptl_crystal_colour colorless
_exptl_crystal_density_diffrn 2.682
_exptl_crystal_description block
_exptl_crystal_F_000 568
_exptl_crystal_size_max 0.20
_exptl_crystal_size_mid 0.11
_exptl_crystal_size_min 0.09
_refine_diff_density_max 0.510
_refine_diff_density_min -0.492
_refine_diff_density_rms 0.084
_refine_ls_abs_structure_details 'Flack H D (1983), Acta Cryst. A39, 876-881'
_refine_ls_abs_structure_Flack 0.01(4)
_refine_ls_extinction_method none
_refine_ls_goodness_of_fit_ref 1.006
_refine_ls_hydrogen_treatment constr
_refine_ls_matrix_type full
_refine_ls_number_parameters 128
_refine_ls_number_reflns 1446
_refine_ls_number_restraints 0
_refine_ls_restrained_S_all 1.006
_refine_ls_R_factor_all 0.0276
_refine_ls_R_factor_gt 0.0238
_refine_ls_shift/su_max 0.002
_refine_ls_shift/su_mean 0.000
_refine_ls_structure_factor_coef Fsqd
_refine_ls_weighting_details 'calc w=1/[\s^2^(Fo^2^)+(0.0212P)^2^+0.0000P] where P=(Fo^2^+2Fc^2^)/3'
_refine_ls_weighting_scheme calc
_refine_ls_wR_factor_gt 0.0492
_refine_ls_wR_factor_ref 0.0508
_reflns_number_gt 1331
_reflns_number_total 1446
_reflns_threshold_expression >2sigma(I)
_cod_data_source_file ja310384y_si_001_5.cif
_cod_data_source_block hx229
_cod_original_sg_symbol_Hall '    P 2ac 2ab '
_cod_database_code 4119052

loop_
_symmetry_equiv_pos_as_xyz
'x, y, z'
'-x+1/2, -y, z+1/2'
'x+1/2, -y+1/2, -z'
'-x, y+1/2, -z+1/2'

loop_
_atom_site_label
_atom_site_type_symbol
_atom_site_fract_x
_atom_site_fract_y
_atom_site_fract_z
_atom_site_U_iso_or_equiv
_atom_site_adp_type
_atom_site_occupancy
_atom_site_symmetry_multiplicity
_atom_site_calc_flag
_atom_site_refinement_flags
Ag1 Ag -0.25304(8) 0.40443(3) 0.559750(17) 0.02122(10) Uani 1 1 d .
O1 O 0.0592(5) 0.4191(3) 0.68049(19) 0.0193(7) Uani 1 1 d .
O2 O 0.3231(5) 0.2290(3) 0.67285(19) 0.0265(8) Uani 1 1 d .
O3 O 0.7680(8) 0.9883(3) 0.63452(15) 0.0233(6) Uani 1 1 d .
O4 O 0.7506(8) 1.1358(3) 0.51811(15) 0.0217(5) Uani 1 1 d .
N1 N 0.3755(6) 0.6219(3) 0.6468(2) 0.0139(7) Uani 1 1 d .
N2 N 0.4734(6) 0.6971(4) 0.58063(19) 0.0164(7) Uani 1 1 d .
N3 N 0.3991(6) 0.8433(4) 0.5931(2) 0.0161(7) Uani 1 1 d .
N4 N 0.4727(6) 0.9586(4) 0.5345(2) 0.0159(7) Uani 1 1 d .
N5 N 0.6702(6) 1.0271(4) 0.5659(2) 0.0163(8) Uani 1 1 d .
N6 N 0.4543(6) 0.4664(4) 0.6559(2) 0.0157(8) Uani 1 1 d .
N7 N 0.2667(10) 0.3696(3) 0.66945(18) 0.0176(7) Uani 1 1 d .
C1 C 0.2455(11) 0.7152(4) 0.6996(2) 0.0177(7) Uani 1 1 d .
H1 H 0.1642 0.6862 0.7498 0.021 Uiso 1 1 calc R
C2 C 0.2587(11) 0.8596(4) 0.6640(2) 0.0174(8) Uani 1 1 d .
H2 H 0.1864 0.9510 0.6840 0.021 Uiso 1 1 calc R

loop_
_atom_site_aniso_label
_atom_site_aniso_U_11
_atom_site_aniso_U_22
_atom_site_aniso_U_33
_atom_site_aniso_U_23
_atom_site_aniso_U_13
_atom_site_aniso_U_12
Ag1 0.02147(16) 0.01913(15) 0.02305(16) 0.00172(11) 0.0076(2) 0.0001(2)
O1 0.0142(15) 0.0251(16) 0.0185(15) -0.0026(15) 0.0023(13) -0.0025(15)
O2 0.034(2) 0.0123(13) 0.0336(17) 0.0033(12) 0.0018(14) -0.0012(13)
O3 0.0226(16) 0.0304(15) 0.0169(13) 0.0032(10) -0.0071(18) -0.0001(18)
O4 0.0290(15) 0.0167(12) 0.0193(12) 0.0006(9) 0.007(2) -0.004(2)
N1 0.0171(18) 0.0107(16) 0.0138(16) 0.0016(13) 0.0016(14) -0.0005(14)
N2 0.0217(19) 0.0135(16) 0.0141(17) -0.0002(13) 0.0029(14) -0.0005(16)
N3 0.0190(19) 0.0165(17) 0.0129(16) 0.0015(13) -0.0037(15) -0.0016(15)
N4 0.018(2) 0.0144(16) 0.0148(17) 0.0050(13) -0.0040(14) -0.0035(16)
N5 0.017(2) 0.0139(15) 0.0182(17) -0.0045(14) 0.0014(14) 0.0017(14)
N6 0.0144(19) 0.0140(17) 0.0188(19) 0.0006(15) 0.0016(17) -0.0034(16)
N7 0.023(2) 0.0165(15) 0.0131(14) 0.0013(11) -0.001(2) 0.002(2)
C1 0.0198(18) 0.0188(16) 0.0146(16) -0.0010(13) 0.004(3) 0.000(3)
C2 0.0161(19) 0.0168(16) 0.0192(18) -0.0034(13) 0.007(3) 0.003(2)

loop_
_atom_type_symbol
_atom_type_description
_atom_type_scat_dispersion_real
_atom_type_scat_dispersion_imag
_atom_type_scat_source
C C 0.0033 0.0016 'International Tables Vol C Tables 4.2.6.8 and 6.1.1.4'
H H 0.0000 0.0000 'International Tables Vol C Tables 4.2.6.8 and 6.1.1.4'
Ag Ag -0.8971 1.1015 'International Tables Vol C Tables 4.2.6.8 and 6.1.1.4'
N N 0.0061 0.0033 'International Tables Vol C Tables 4.2.6.8 and 6.1.1.4'
O O 0.0106 0.0060 'International Tables Vol C Tables 4.2.6.8 and 6.1.1.4'

loop_
_geom_angle_atom_site_label_1
_geom_angle_atom_site_label_2
_geom_angle_atom_site_label_3
_geom_angle
_geom_angle_site_symmetry_1
_geom_angle_site_symmetry_3
N4 Ag1 N6 134.72(12) 3_466 1_455
N4 Ag1 O4 108.76(12) 3_466 1_445
N6 Ag1 O4 114.01(13) 1_455 1_445
N4 Ag1 O1 93.60(11) 3_466 .
N6 Ag1 O1 90.23(10) 1_455 .
O4 Ag1 O1 103.76(11) 1_445 .
N7 O1 Ag1 121.3(2) . .
N5 O4 Ag1 123.1(2) . 1_665
N2 N1 C1 113.6(3) . .
N2 N1 N6 113.9(3) . .
C1 N1 N6 131.7(3) . .
N1 N2 N3 102.4(3) . .
N2 N3 C2 113.2(3) . .
N2 N3 N4 118.5(3) . .
C2 N3 N4 128.3(3) . .
N5 N4 N3 108.4(3) . .
N5 N4 Ag1 117.9(2) . 3_566
N3 N4 Ag1 128.2(3) . 3_566
O3 N5 O4 122.5(4) . .
O3 N5 N4 123.8(3) . .
O4 N5 N4 113.7(4) . .
N7 N6 N1 110.5(3) . .
N7 N6 Ag1 121.1(2) . 1_655
N1 N6 Ag1 112.4(2) . 1_655
O2 N7 O1 123.9(4) . .
O2 N7 N6 113.7(5) . .
O1 N7 N6 122.4(3) . .
N1 C1 C2 105.3(4) . .
N1 C1 H1 127.3 . .
C2 C1 H1 127.3 . .
C1 C2 N3 105.4(4) . .
C1 C2 H2 127.3 . .
N3 C2 H2 127.3 . .

loop_
_geom_bond_atom_site_label_1
_geom_bond_atom_site_label_2
_geom_bond_distance
_geom_bond_site_symmetry_2
Ag1 O1 2.551(3) .
O1 N7 1.244(6) .
O2 N7 1.241(4) .
O3 N5 1.235(4) .
O4 N5 1.266(4) .
O4 Ag1 2.380(2) 1_665
N1 N2 1.323(4) .
N1 C1 1.349(5) .
N1 N6 1.404(4) .
N2 N3 1.328(4) .
N3 C2 1.351(5) .
N3 N4 1.397(5) .
N4 N5 1.338(5) .
N4 Ag1 2.249(3) 3_566
N6 N7 1.349(5) .
N6 Ag1 2.267(4) 1_655
C1 C2 1.351(5) .
C1 H1 0.9300 .
C2 H2 0.9300 .

loop_
_geom_torsion_atom_site_label_1
_geom_torsion_atom_site_label_2
_geom_torsion_atom_site_label_3
_geom_torsion_atom_site_label_4
_geom_torsion
_geom_torsion_site_symmetry_1
_geom_torsion_site_symmetry_4
N4 Ag1 O1 N7 -56.9(3) 3_466 .
N6 Ag1 O1 N7 168.3(3) 1_455 .
O4 Ag1 O1 N7 53.4(3) 1_445 .
C1 N1 N2 N3 -0.3(5) . .
N6 N1 N2 N3 -171.5(3) . .
N1 N2 N3 C2 -0.4(5) . .
N1 N2 N3 N4 179.2(3) . .
N2 N3 N4 N5 -93.8(4) . .
C2 N3 N4 N5 85.8(5) . .
N2 N3 N4 Ag1 113.4(3) . 3_566
C2 N3 N4 Ag1 -67.1(5) . 3_566
Ag1 O4 N5 O3 -68.2(5) 1_665 .
Ag1 O4 N5 N4 112.3(3) 1_665 .
N3 N4 N5 O3 1.5(5) . .
Ag1 N4 N5 O3 157.6(3) 3_566 .
N3 N4 N5 O4 -179.0(3) . .
Ag1 N4 N5 O4 -23.0(4) 3_566 .
N2 N1 N6 N7 -134.0(3) . .
C1 N1 N6 N7 56.9(6) . .
N2 N1 N6 Ag1 4.7(4) . 1_655
C1 N1 N6 Ag1 -164.5(4) . 1_655
Ag1 O1 N7 O2 -79.2(4) . .
Ag1 O1 N7 N6 103.5(3) . .
N1 N6 N7 O2 175.9(3) . .
Ag1 N6 N7 O2 41.4(4) 1_655 .
N1 N6 N7 O1 -6.5(5) . .
Ag1 N6 N7 O1 -141.0(3) 1_655 .
N2 N1 C1 C2 0.9(6) . .
N6 N1 C1 C2 170.1(4) . .
N1 C1 C2 N3 -1.0(6) . .
N2 N3 C2 C1 0.9(6) . .
N4 N3 C2 C1 -178.6(4) . .
